data_9014599
loop_
_publ_author_name
'Pfitzner, A.'
'Bernert, T.'

_publ_section_title
;
 The system Cu3AsS4 - Cu3SbS4 and investigations on normal tetrahedral structures
 Sample: Cu3AsS4
;
_journal_name_full 'Zeitschrift fur Kristallographie'
_journal_page_first 20
_journal_page_last 26
_journal_volume 219
_journal_year 2004
_chemical_compound_source Synthetic
_chemical_formula_sum 'As Cu3 S4'
_chemical_name_mineral Enargite
_space_group_IT_number 31
_symmetry_space_group_name_Hall 'P 2ac -2'
_symmetry_space_group_name_H-M 'P m n 21'
_cell_angle_alpha 90
_cell_angle_beta 90
_cell_angle_gamma 90
_cell_length_a 7.399
_cell_length_b 6.428
_cell_length_c 6.145
_cell_formula_units_Z 2
_cell_volume 292.261
_database_code_amcsd 0011108
_exptl_crystal_density_diffrn 4.475
_cod_database_code 9014599

loop_
_space_group_symop_operation_xyz
x,y,z
1/2+x,-y,1/2+z
-x,y,z
1/2-x,-y,1/2+z

loop_
_atom_site_aniso_label
_atom_site_aniso_U_11
_atom_site_aniso_U_22
_atom_site_aniso_U_33
_atom_site_aniso_U_12
_atom_site_aniso_U_13
_atom_site_aniso_U_23
As 0.01030 0.00780 0.00950 0.00000 0.00000 -0.00010
Cu1 0.02220 0.01950 0.01870 0.00000 0.00000 0.00250
Cu2 0.02130 0.01830 0.01970 0.00130 -0.00080 0.00110
S1 0.01300 0.01270 0.00700 0.00000 0.00000 0.00100
S2 0.01340 0.00830 0.01330 0.00000 0.00000 -0.00010
S3 0.01100 0.01050 0.01450 0.00170 0.00080 -0.00040

loop_
_atom_site_label
_atom_site_fract_x
_atom_site_fract_y
_atom_site_fract_z
As 0.00000 0.17260 0.00140
Cu1 0.00000 0.84670 0.50160
Cu2 0.75230 0.67450 0.00970
S1 0.00000 0.17770 0.35890
S2 0.00000 0.85170 0.87630
S3 0.74360 0.66480 0.38110

loop_
_cod_related_entry_id
_cod_related_entry_database
_cod_related_entry_code
1 AMCSD 0011108
